data_4106864
loop_
_publ_author_name
'Weidong Rao'
'Dewi Susanti'
'Philip Wai Hong Chan'

_publ_section_title
;
 Gold-Catalyzed Tandem 1,3-Migration/[2 + 2] Cycloaddition of 1,7-Enyne
 Benzoates to Azabicyclo[4.2.0]oct-5-enes
;
_journal_name_full 'Journal of the American Chemical Society'
_journal_page_first 15248
_journal_page_last 15251
_journal_paper_doi 10.1021/ja2052304
_journal_volume 133
_journal_year 2011
_chemical_absolute_configuration ad
_chemical_formula_moiety 'C36 H35 N O4 S'
_chemical_formula_sum 'C36 H35 N O4 S'
_chemical_formula_weight 577.71
_chemical_name_systematic
; 
 ? 
;
_space_group_IT_number 4
_symmetry_cell_setting monoclinic
_symmetry_space_group_name_Hall 'P 2yb'
_symmetry_space_group_name_H-M 'P 1 21 1'
_atom_sites_solution_hydrogens geom
_atom_sites_solution_primary direct
_atom_sites_solution_secondary difmap
_audit_creation_method SHELXL-97
_cell_angle_alpha 90.00
_cell_angle_beta 92.124(3)
_cell_angle_gamma 90.00
_cell_formula_units_Z 4
_cell_length_a 9.6953(14)
_cell_length_b 10.3729(15)
_cell_length_c 30.136(4)
_cell_measurement_reflns_used 9992
_cell_measurement_temperature 103(2)
_cell_measurement_theta_max 27.54
_cell_measurement_theta_min 2.18
_cell_volume 3028.6(7)
_computing_cell_refinement 'Bruker SAINT'
_computing_data_collection 'Bruker APEX2'
_computing_data_reduction 'Bruker SAINT'
_computing_molecular_graphics 'Bruker SHELXTL'
_computing_publication_material 'Bruker SHELXTL'
_computing_structure_refinement 'SHELXL-97 (Sheldrick, 2008)'
_computing_structure_solution 'SHELXS-97 (Sheldrick, 2008)'
_diffrn_ambient_temperature 103(2)
_diffrn_measured_fraction_theta_full 0.996
_diffrn_measured_fraction_theta_max 0.996
_diffrn_measurement_device_type 'Bruker APEX-II CCD'
_diffrn_measurement_method '\f and \w scans'
_diffrn_radiation_monochromator graphite
_diffrn_radiation_source 'fine-focus sealed tube'
_diffrn_radiation_type MoK\a
_diffrn_radiation_wavelength 0.71073
_diffrn_reflns_av_R_equivalents 0.0000
_diffrn_reflns_av_sigmaI/netI 0.0835
_diffrn_reflns_limit_h_max 13
_diffrn_reflns_limit_h_min -13
_diffrn_reflns_limit_k_max 14
_diffrn_reflns_limit_k_min -14
_diffrn_reflns_limit_l_max 41
_diffrn_reflns_limit_l_min -2
_diffrn_reflns_number 15699
_diffrn_reflns_theta_full 29.00
_diffrn_reflns_theta_max 29.00
_diffrn_reflns_theta_min 2.03
_exptl_absorpt_coefficient_mu 0.148
_exptl_absorpt_correction_T_max 0.9739
_exptl_absorpt_correction_T_min 0.9461
_exptl_absorpt_correction_type multi-scan
_exptl_absorpt_process_details sadabs
_exptl_crystal_colour colourless
_exptl_crystal_density_diffrn 1.267
_exptl_crystal_description prism
_exptl_crystal_F_000 1224
_exptl_crystal_size_max 0.38
_exptl_crystal_size_mid 0.20
_exptl_crystal_size_min 0.18
_refine_diff_density_max 1.455
_refine_diff_density_min -1.157
_refine_diff_density_rms 0.192
_refine_ls_abs_structure_details 'Flack H D (1983), Acta Cryst. A39, 876-881'
_refine_ls_abs_structure_Flack 0.07(15)
_refine_ls_extinction_coef 0.132(7)
_refine_ls_extinction_expression Fc^*^=kFc[1+0.001xFc^2^\l^3^/sin(2\q)]^-1/4^
_refine_ls_extinction_method SHELXL
_refine_ls_goodness_of_fit_ref 1.118
_refine_ls_hydrogen_treatment constr
_refine_ls_matrix_type full
_refine_ls_number_parameters 763
_refine_ls_number_reflns 15699
_refine_ls_number_restraints 1
_refine_ls_restrained_S_all 1.118
_refine_ls_R_factor_all 0.1309
_refine_ls_R_factor_gt 0.1184
_refine_ls_shift/su_max 0.001
_refine_ls_shift/su_mean 0.000
_refine_ls_structure_factor_coef Fsqd
_refine_ls_weighting_details 'calc w=1/[\s^2^(Fo^2^)+(0.1506P)^2^+10.8475P] where P=(Fo^2^+2Fc^2^)/3'
_refine_ls_weighting_scheme calc
_refine_ls_wR_factor_gt 0.3060
_refine_ls_wR_factor_ref 0.3153
_reflns_number_gt 13311
_reflns_number_total 15699
_reflns_threshold_expression >2sigma(I)
_cod_data_source_file ja2052304_si_002.cif
_cod_data_source_block chan104s_0t
_cod_original_cell_volume 3028.7(7)
_cod_database_code 4106864

loop_
_symmetry_equiv_pos_as_xyz
'x, y, z'
'-x, y+1/2, -z'

loop_
_atom_site_label
_atom_site_type_symbol
_atom_site_fract_x
_atom_site_fract_y
_atom_site_fract_z
_atom_site_U_iso_or_equiv
_atom_site_adp_type
_atom_site_occupancy
_atom_site_symmetry_multiplicity
_atom_site_calc_flag
_atom_site_refinement_flags
C1 C 0.1555(7) 0.5435(6) 0.8138(2) 0.0199(12) Uani 1 1 d .
H1 H 0.2559 0.5459 0.8074 0.024 Uiso 1 1 calc R
C2 C 0.1306(6) 0.6464(6) 0.8492(2) 0.0176(12) Uani 1 1 d .
C3 C 0.0679(6) 0.6109(6) 0.8856(2) 0.0158(11) Uani 1 1 d .
C4 C -0.0237(7) 0.6785(6) 0.9182(2) 0.0210(13) Uani 1 1 d .
C5 C -0.1197(6) 0.5580(6) 0.9119(2) 0.0176(12) Uani 1 1 d .
H5A H -0.1577 0.5254 0.9398 0.021 Uiso 1 1 calc R
H5B H -0.1932 0.5687 0.8885 0.021 Uiso 1 1 calc R
C6 C 0.0081(7) 0.4828(6) 0.8966(2) 0.0164(11) Uani 1 1 d .
H6 H 0.0595 0.4411 0.9221 0.020 Uiso 1 1 calc R
C7 C 0.0004(7) 0.3955(7) 0.8560(2) 0.0216(13) Uani 1 1 d .
H7A H -0.0073 0.3047 0.8657 0.026 Uiso 1 1 calc R
H7B H -0.0832 0.4169 0.8376 0.026 Uiso 1 1 calc R
C8 C 0.0740(8) 0.5732(7) 0.7695(2) 0.0216(13) Uani 1 1 d .
H8A H 0.0970 0.6621 0.7604 0.026 Uiso 1 1 calc R
H8B H 0.1080 0.5144 0.7465 0.026 Uiso 1 1 calc R
C9 C -0.0792(7) 0.5618(7) 0.7694(2) 0.0210(13) Uani 1 1 d .
C10 C -0.1473(9) 0.4607(7) 0.7498(2) 0.0283(16) Uani 1 1 d .
H10 H -0.0948 0.3970 0.7353 0.034 Uiso 1 1 calc R
C11 C -0.2893(9) 0.4463(9) 0.7501(3) 0.0362(18) Uani 1 1 d .
H11 H -0.3323 0.3750 0.7354 0.043 Uiso 1 1 calc R
C12 C -0.3694(8) 0.5370(10) 0.7720(3) 0.037(2) Uani 1 1 d .
H12 H -0.4665 0.5276 0.7736 0.045 Uiso 1 1 calc R
C13 C -0.2987(10) 0.6433(9) 0.7915(3) 0.038(2) Uani 1 1 d .
H13 H -0.3508 0.7075 0.8059 0.046 Uiso 1 1 calc R
C14 C -0.1613(8) 0.6572(7) 0.7906(2) 0.0262(14) Uani 1 1 d .
H14 H -0.1181 0.7305 0.8040 0.031 Uiso 1 1 calc R
C15 C 0.1753(6) 0.7835(7) 0.8388(2) 0.0214(13) Uani 1 1 d .
H15A H 0.1267 0.8124 0.8111 0.026 Uiso 1 1 calc R
H15B H 0.1476 0.8412 0.8631 0.026 Uiso 1 1 calc R
C16 C 0.3294(8) 0.7952(8) 0.8335(3) 0.0304(16) Uani 1 1 d .
H16A H 0.3774 0.7833 0.8624 0.046 Uiso 1 1 calc R
H16B H 0.3507 0.8808 0.8218 0.046 Uiso 1 1 calc R
H16C H 0.3598 0.7291 0.8128 0.046 Uiso 1 1 calc R
C17 C 0.0400(7) 0.6976(7) 0.9648(2) 0.0224(13) Uani 1 1 d .
C18 C -0.0270(8) 0.6604(8) 1.0024(2) 0.0297(16) Uani 1 1 d .
H18 H -0.1169 0.6244 0.9994 0.036 Uiso 1 1 calc R
C19 C 0.0343(8) 0.6748(9) 1.0443(3) 0.0315(16) Uani 1 1 d .
H19 H -0.0136 0.6486 1.0697 0.038 Uiso 1 1 calc R
C20 C 0.1666(8) 0.7279(7) 1.0493(2) 0.0278(15) Uani 1 1 d .
H20 H 0.2099 0.7360 1.0779 0.033 Uiso 1 1 calc R
C21 C 0.2330(8) 0.7680(8) 1.0124(3) 0.0300(16) Uani 1 1 d .
H21 H 0.3214 0.8072 1.0155 0.036 Uiso 1 1 calc R
C22 C 0.1704(8) 0.7510(8) 0.9698(2) 0.0280(15) Uani 1 1 d .
H22 H 0.2182 0.7766 0.9443 0.034 Uiso 1 1 calc R
C23 C -0.2012(7) 0.8379(6) 0.9090(2) 0.0200(12) Uani 1 1 d .
C24 C -0.2491(7) 0.9528(7) 0.8816(2) 0.0210(13) Uani 1 1 d .
C25 C -0.1609(8) 1.0148(7) 0.8528(2) 0.0239(14) Uani 1 1 d .
H25 H -0.0689 0.9856 0.8496 0.029 Uiso 1 1 calc R
C26 C -0.2120(9) 1.1208(7) 0.8287(2) 0.0296(17) Uani 1 1 d .
H26 H -0.1539 1.1644 0.8090 0.036 Uiso 1 1 calc R
C27 C -0.3433(9) 1.1626(7) 0.8332(3) 0.0313(17) Uani 1 1 d .
H27 H -0.3762 1.2353 0.8169 0.038 Uiso 1 1 calc R
C28 C -0.4286(8) 1.0996(7) 0.8614(3) 0.0317(17) Uani 1 1 d .
H28 H -0.5204 1.1296 0.8643 0.038 Uiso 1 1 calc R
C29 C -0.3839(8) 0.9941(7) 0.8855(3) 0.0281(15) Uani 1 1 d .
H29 H -0.4444 0.9503 0.9045 0.034 Uiso 1 1 calc R
C30 C 0.3466(7) 0.3811(7) 0.8870(2) 0.0218(13) Uani 1 1 d .
C31 C 0.3117(7) 0.3408(7) 0.9295(3) 0.0245(14) Uani 1 1 d .
H31 H 0.2457 0.2742 0.9331 0.029 Uiso 1 1 calc R
C32 C 0.3757(9) 0.4004(8) 0.9665(3) 0.0315(16) Uani 1 1 d .
H32 H 0.3527 0.3742 0.9955 0.038 Uiso 1 1 calc R
C33 C 0.4726(8) 0.4976(8) 0.9611(2) 0.0268(15) Uani 1 1 d .
C34 C 0.5081(7) 0.5350(8) 0.9188(3) 0.0275(15) Uani 1 1 d .
H34 H 0.5756 0.6002 0.9151 0.033 Uiso 1 1 calc R
C35 C 0.4438(8) 0.4760(7) 0.8813(2) 0.0249(14) Uani 1 1 d .
H35 H 0.4672 0.5016 0.8523 0.030 Uiso 1 1 calc R
C36 C 0.5389(9) 0.5617(9) 1.0009(3) 0.0356(18) Uani 1 1 d .
H36A H 0.4688 0.6088 1.0170 0.053 Uiso 1 1 calc R
H36B H 0.6097 0.6221 0.9914 0.053 Uiso 1 1 calc R
H36C H 0.5817 0.4963 1.0204 0.053 Uiso 1 1 calc R
C37 C 0.7047(7) 0.9653(6) 0.6840(2) 0.0175(12) Uani 1 1 d .
H37 H 0.8069 0.9655 0.6898 0.021 Uiso 1 1 calc R
C38 C 0.6746(6) 0.8617(6) 0.6496(2) 0.0153(11) Uani 1 1 d .
C39 C 0.6012(6) 0.8930(6) 0.6129(2) 0.0173(12) Uani 1 1 d .
C40 C 0.4998(6) 0.8233(6) 0.58119(19) 0.0148(11) Uani 1 1 d .
C41 C 0.4027(6) 0.9423(6) 0.5883(2) 0.0183(12) Uani 1 1 d .
H41A H 0.3552 0.9737 0.5607 0.022 Uiso 1 1 calc R
H41B H 0.3367 0.9303 0.6122 0.022 Uiso 1 1 calc R
C42 C 0.5323(6) 1.0206(6) 0.6024(2) 0.0153(11) Uani 1 1 d .
H42 H 0.5738 1.0621 0.5760 0.018 Uiso 1 1 calc R
C43 C 0.5361(6) 1.1112(6) 0.6417(2) 0.0171(12) Uani 1 1 d .
H43A H 0.5266 1.2011 0.6310 0.021 Uiso 1 1 calc R
H43B H 0.4573 1.0923 0.6606 0.021 Uiso 1 1 calc R
C44 C 0.6387(7) 0.9375(8) 0.7295(2) 0.0239(14) Uani 1 1 d .
H44A H 0.6725 0.8529 0.7406 0.029 Uiso 1 1 calc R
H44B H 0.6712 1.0038 0.7511 0.029 Uiso 1 1 calc R
C45 C 0.4814(7) 0.9359(6) 0.7282(2) 0.0182(12) Uani 1 1 d .
C46 C 0.4091(7) 1.0386(7) 0.7461(2) 0.0231(13) Uani 1 1 d .
H46 H 0.4592 1.1078 0.7597 0.028 Uiso 1 1 calc R
C47 C 0.2644(8) 1.0425(9) 0.7446(2) 0.0290(16) Uani 1 1 d .
H47 H 0.2166 1.1126 0.7573 0.035 Uiso 1 1 calc R
C48 C 0.1921(8) 0.9409(8) 0.7241(2) 0.0290(16) Uani 1 1 d .
H48 H 0.0942 0.9430 0.7214 0.035 Uiso 1 1 calc R
C49 C 0.2653(8) 0.8359(8) 0.7077(2) 0.0275(16) Uani 1 1 d .
H49 H 0.2164 0.7645 0.6952 0.033 Uiso 1 1 calc R
C50 C 0.4055(8) 0.8351(9) 0.7093(2) 0.0315(17) Uani 1 1 d .
H50 H 0.4528 0.7637 0.6972 0.038 Uiso 1 1 calc R
C51 C 0.7235(7) 0.7259(7) 0.6608(2) 0.0225(13) Uani 1 1 d .
H51A H 0.6850 0.6653 0.6382 0.027 Uiso 1 1 calc R
H51B H 0.6883 0.7004 0.6900 0.027 Uiso 1 1 calc R
C52 C 0.8811(7) 0.7158(7) 0.6625(3) 0.0298(16) Uani 1 1 d .
H52A H 0.9169 0.7487 0.6347 0.045 Uiso 1 1 calc R
H52B H 0.9083 0.6254 0.6663 0.045 Uiso 1 1 calc R
H52C H 0.9190 0.7668 0.6874 0.045 Uiso 1 1 calc R
C53 C 0.5499(7) 0.8026(6) 0.5345(2) 0.0187(12) Uani 1 1 d .
C54 C 0.6766(8) 0.7439(8) 0.5296(2) 0.0259(14) Uani 1 1 d .
H54 H 0.7277 0.7142 0.5551 0.031 Uiso 1 1 calc R
C55 C 0.7304(9) 0.7279(8) 0.4873(3) 0.0323(17) Uani 1 1 d .
H55 H 0.8167 0.6863 0.4841 0.039 Uiso 1 1 calc R
C56 C 0.6557(8) 0.7739(7) 0.4503(3) 0.0292(16) Uani 1 1 d .
H56 H 0.6923 0.7644 0.4217 0.035 Uiso 1 1 calc R
C57 C 0.5307(7) 0.8323(8) 0.4544(2) 0.0270(14) Uani 1 1 d .
H57 H 0.4802 0.8622 0.4288 0.032 Uiso 1 1 calc R
C58 C 0.4771(6) 0.8479(8) 0.4967(2) 0.0256(15) Uani 1 1 d .
H58 H 0.3907 0.8897 0.4997 0.031 Uiso 1 1 calc R
C59 C 0.3264(6) 0.6628(6) 0.5915(2) 0.0160(12) Uani 1 1 d .
C60 C 0.2872(7) 0.5517(6) 0.6195(2) 0.0176(12) Uani 1 1 d .
C61 C 0.3782(7) 0.4910(7) 0.6503(2) 0.0222(13) Uani 1 1 d .
H61 H 0.4704 0.5212 0.6539 0.027 Uiso 1 1 calc R
C62 C 0.3359(8) 0.3897(7) 0.6750(3) 0.0276(15) Uani 1 1 d .
H62 H 0.4000 0.3466 0.6944 0.033 Uiso 1 1 calc R
C63 C 0.1989(9) 0.3488(7) 0.6718(3) 0.0305(17) Uani 1 1 d .
H63 H 0.1676 0.2815 0.6903 0.037 Uiso 1 1 calc R
C64 C 0.1077(8) 0.4088(8) 0.6409(3) 0.0324(17) Uani 1 1 d .
H64 H 0.0154 0.3787 0.6375 0.039 Uiso 1 1 calc R
C65 C 0.1497(7) 0.5093(7) 0.6158(3) 0.0251(14) Uani 1 1 d .
H65 H 0.0862 0.5507 0.5957 0.030 Uiso 1 1 calc R
C66 C 0.8759(7) 1.1217(7) 0.6090(3) 0.0251(14) Uani 1 1 d .
C67 C 0.9777(7) 1.0313(7) 0.6158(3) 0.0247(14) Uani 1 1 d .
H67 H 1.0120 1.0121 0.6450 0.030 Uiso 1 1 calc R
C68 C 1.0306(7) 0.9676(7) 0.5790(2) 0.0243(14) Uani 1 1 d .
H68 H 1.1007 0.9044 0.5835 0.029 Uiso 1 1 calc R
C69 C 0.9822(7) 0.9954(7) 0.5362(2) 0.0230(13) Uani 1 1 d .
C70 C 1.0407(8) 0.9308(8) 0.4968(3) 0.0309(16) Uani 1 1 d .
H70A H 1.1027 0.8612 0.5068 0.046 Uiso 1 1 calc R
H70B H 1.0922 0.9939 0.4798 0.046 Uiso 1 1 calc R
H70C H 0.9654 0.8950 0.4780 0.046 Uiso 1 1 calc R
C71 C 0.8791(8) 1.0912(8) 0.5305(2) 0.0260(14) Uani 1 1 d .
H71 H 0.8456 1.1116 0.5013 0.031 Uiso 1 1 calc R
C72 C 0.8259(7) 1.1555(7) 0.5659(3) 0.0235(14) Uani 1 1 d .
H72 H 0.7578 1.2206 0.5616 0.028 Uiso 1 1 calc R
N1 N 0.1235(6) 0.4099(5) 0.82891(19) 0.0189(11) Uani 1 1 d .
N2 N 0.6666(6) 1.0978(5) 0.66829(19) 0.0186(11) Uani 1 1 d .
O1 O -0.0733(5) 0.7997(5) 0.89931(16) 0.0219(10) Uani 1 1 d .
O2 O -0.2699(5) 0.7861(5) 0.93605(17) 0.0232(10) Uani 1 1 d .
O3 O 0.3448(5) 0.3282(6) 0.80254(17) 0.0293(11) Uani 1 1 d .
O4 O 0.2017(6) 0.1930(6) 0.85159(18) 0.0311(12) Uani 1 1 d .
O5 O 0.4574(4) 0.7018(4) 0.60074(15) 0.0168(9) Uani 1 1 d .
O6 O 0.2503(5) 0.7156(5) 0.56468(17) 0.0252(11) Uani 1 1 d .
O7 O 0.7392(6) 1.3140(5) 0.64236(18) 0.0291(11) Uani 1 1 d .
O8 O 0.8964(5) 1.1829(5) 0.69245(17) 0.0273(11) Uani 1 1 d .
S1 S 0.25558(18) 0.31633(16) 0.83974(6) 0.0240(4) Uani 1 1 d .
S2 S 0.79658(17) 1.19091(16) 0.65564(6) 0.0228(4) Uani 1 1 d .

loop_
_atom_site_aniso_label
_atom_site_aniso_U_11
_atom_site_aniso_U_22
_atom_site_aniso_U_33
_atom_site_aniso_U_23
_atom_site_aniso_U_13
_atom_site_aniso_U_12
C1 0.019(3) 0.016(3) 0.024(3) -0.002(2) 0.001(2) 0.002(2)
C2 0.012(3) 0.017(3) 0.024(3) 0.002(2) 0.004(2) 0.002(2)
C3 0.015(3) 0.012(3) 0.019(3) 0.001(2) -0.001(2) -0.001(2)
C4 0.029(3) 0.012(3) 0.022(3) 0.004(2) -0.001(2) 0.001(2)
C5 0.015(3) 0.015(3) 0.023(3) -0.001(2) 0.003(2) -0.005(2)
C6 0.020(3) 0.013(3) 0.015(3) 0.001(2) 0.000(2) -0.006(2)
C7 0.028(3) 0.015(3) 0.022(3) 0.001(2) 0.003(2) -0.005(2)
C8 0.032(3) 0.017(3) 0.016(3) 0.000(2) -0.006(2) 0.002(3)
C9 0.019(3) 0.028(4) 0.015(3) 0.006(3) -0.003(2) -0.002(3)
C10 0.051(5) 0.019(3) 0.014(3) 0.001(2) -0.008(3) -0.002(3)
C11 0.039(4) 0.033(4) 0.036(4) -0.004(3) 0.001(3) -0.007(3)
C12 0.020(3) 0.063(6) 0.028(4) 0.009(4) 0.003(3) -0.004(4)
C13 0.043(5) 0.040(5) 0.031(4) 0.012(3) 0.012(3) 0.016(4)
C14 0.030(4) 0.025(4) 0.023(3) -0.002(3) -0.005(3) 0.004(3)
C15 0.012(3) 0.026(3) 0.027(3) 0.000(3) 0.001(2) -0.011(2)
C16 0.028(3) 0.031(4) 0.033(4) -0.002(3) 0.004(3) -0.008(3)
C17 0.030(3) 0.013(3) 0.024(3) -0.002(3) -0.001(3) 0.006(3)
C18 0.031(4) 0.035(4) 0.023(3) -0.001(3) 0.003(3) -0.006(3)
C19 0.026(3) 0.038(4) 0.030(4) 0.005(3) -0.003(3) -0.003(3)
C20 0.036(4) 0.021(3) 0.025(3) 0.000(3) -0.006(3) 0.005(3)
C21 0.026(3) 0.031(4) 0.033(4) 0.003(3) -0.006(3) -0.004(3)
C22 0.024(3) 0.035(4) 0.024(3) 0.004(3) -0.002(3) -0.005(3)
C23 0.029(3) 0.009(3) 0.021(3) -0.001(2) -0.005(2) 0.004(2)
C24 0.027(3) 0.016(3) 0.019(3) -0.002(2) -0.006(2) 0.000(2)
C25 0.029(3) 0.016(3) 0.026(3) -0.003(3) -0.009(3) 0.002(3)
C26 0.050(5) 0.015(3) 0.023(3) 0.002(3) -0.012(3) -0.003(3)
C27 0.044(4) 0.019(3) 0.030(4) 0.005(3) -0.011(3) 0.007(3)
C28 0.026(3) 0.021(3) 0.047(5) -0.005(3) -0.016(3) 0.002(3)
C29 0.033(4) 0.017(3) 0.033(4) -0.004(3) -0.009(3) 0.002(3)
C30 0.014(3) 0.022(3) 0.029(3) -0.001(3) -0.002(2) 0.008(2)
C31 0.021(3) 0.017(3) 0.035(4) 0.000(3) -0.001(3) 0.005(2)
C32 0.042(4) 0.030(4) 0.022(3) 0.002(3) 0.005(3) 0.008(3)
C33 0.029(4) 0.027(4) 0.025(3) 0.001(3) 0.003(3) 0.009(3)
C34 0.019(3) 0.029(4) 0.034(4) 0.006(3) 0.001(3) 0.007(3)
C35 0.028(3) 0.022(3) 0.025(3) -0.001(3) -0.001(3) -0.002(3)
C36 0.034(4) 0.037(4) 0.036(4) -0.014(4) 0.001(3) -0.003(3)
C37 0.019(3) 0.018(3) 0.015(3) -0.001(2) -0.003(2) 0.001(2)
C38 0.016(3) 0.010(3) 0.020(3) 0.002(2) 0.004(2) -0.002(2)
C39 0.017(3) 0.011(3) 0.024(3) 0.003(2) 0.003(2) -0.001(2)
C40 0.011(2) 0.013(3) 0.020(3) 0.005(2) 0.0014(19) -0.005(2)
C41 0.011(2) 0.014(3) 0.029(3) 0.001(2) -0.003(2) -0.001(2)
C42 0.018(3) 0.012(3) 0.016(3) 0.001(2) -0.002(2) 0.000(2)
C43 0.018(3) 0.015(3) 0.018(3) 0.000(2) 0.005(2) 0.001(2)
C44 0.016(3) 0.032(4) 0.024(3) -0.001(3) -0.005(2) -0.005(3)
C45 0.016(3) 0.015(3) 0.023(3) -0.004(2) 0.001(2) 0.002(2)
C46 0.022(3) 0.023(3) 0.025(3) 0.005(3) 0.002(2) -0.002(3)
C47 0.025(3) 0.040(4) 0.023(3) 0.007(3) 0.008(3) 0.012(3)
C48 0.019(3) 0.043(4) 0.024(3) 0.010(3) -0.002(3) 0.003(3)
C49 0.035(4) 0.032(4) 0.015(3) 0.004(3) 0.005(3) -0.018(3)
C50 0.031(4) 0.037(4) 0.027(3) 0.000(3) 0.003(3) -0.011(3)
C51 0.021(3) 0.016(3) 0.030(3) 0.003(3) 0.003(3) -0.001(2)
C52 0.014(3) 0.024(4) 0.051(5) 0.011(3) 0.002(3) 0.012(3)
C53 0.019(3) 0.015(3) 0.021(3) 0.000(2) -0.003(2) -0.003(2)
C54 0.028(3) 0.028(4) 0.022(3) -0.001(3) 0.002(3) 0.004(3)
C55 0.032(4) 0.027(4) 0.039(4) -0.006(3) 0.012(3) 0.005(3)
C56 0.033(4) 0.025(4) 0.030(4) -0.006(3) 0.006(3) -0.008(3)
C57 0.024(3) 0.030(4) 0.027(3) 0.003(3) -0.005(3) -0.002(3)
C58 0.012(3) 0.042(4) 0.022(3) -0.001(3) -0.009(2) 0.007(3)
C59 0.008(2) 0.018(3) 0.023(3) -0.003(2) 0.004(2) -0.005(2)
C60 0.018(3) 0.011(3) 0.025(3) -0.007(2) 0.009(2) -0.004(2)
C61 0.018(3) 0.019(3) 0.030(3) -0.005(3) 0.002(2) -0.003(2)
C62 0.027(3) 0.017(3) 0.039(4) 0.002(3) 0.002(3) -0.004(3)
C63 0.046(4) 0.013(3) 0.034(4) 0.004(3) 0.015(3) 0.004(3)
C64 0.028(4) 0.023(4) 0.047(5) -0.006(3) 0.013(3) -0.011(3)
C65 0.014(3) 0.024(3) 0.037(4) -0.006(3) 0.002(2) 0.001(2)
C66 0.023(3) 0.023(3) 0.029(3) 0.000(3) -0.001(3) -0.007(3)
C67 0.015(3) 0.027(4) 0.032(4) 0.001(3) -0.001(2) -0.006(3)
C68 0.018(3) 0.023(3) 0.032(4) 0.005(3) 0.006(3) -0.001(2)
C69 0.021(3) 0.021(3) 0.027(3) 0.000(3) 0.005(2) -0.007(2)
C70 0.028(4) 0.032(4) 0.033(4) -0.002(3) 0.002(3) 0.013(3)
C71 0.026(3) 0.029(4) 0.022(3) 0.004(3) 0.000(3) -0.003(3)
C72 0.016(3) 0.018(3) 0.037(4) 0.007(3) 0.007(3) 0.002(2)
N1 0.016(2) 0.015(3) 0.026(3) 0.000(2) 0.004(2) 0.004(2)
N2 0.018(2) 0.015(3) 0.024(3) 0.000(2) 0.003(2) -0.003(2)
O1 0.025(2) 0.017(2) 0.023(2) 0.0042(18) -0.0008(18) 0.0021(18)
O2 0.023(2) 0.019(2) 0.028(2) -0.0001(19) 0.0003(18) 0.0027(18)
O3 0.029(3) 0.034(3) 0.025(2) -0.009(2) 0.0046(19) 0.007(2)
O4 0.040(3) 0.019(2) 0.034(3) -0.010(2) 0.003(2) 0.004(2)
O5 0.0129(19) 0.012(2) 0.025(2) -0.0008(17) 0.0000(15) -0.0066(16)
O6 0.023(2) 0.022(3) 0.030(3) 0.003(2) -0.0081(19) -0.0040(19)
O7 0.033(3) 0.014(2) 0.041(3) -0.005(2) 0.006(2) -0.002(2)
O8 0.025(2) 0.027(3) 0.030(3) -0.003(2) -0.0040(19) -0.010(2)
S1 0.0240(8) 0.0182(8) 0.0297(8) -0.0050(7) 0.0003(6) 0.0038(6)
S2 0.0229(8) 0.0161(7) 0.0293(8) -0.0017(6) 0.0011(6) -0.0089(6)

loop_
_atom_type_symbol
_atom_type_description
_atom_type_scat_dispersion_real
_atom_type_scat_dispersion_imag
_atom_type_scat_source
C C 0.0033 0.0016 'International Tables Vol C Tables 4.2.6.8 and 6.1.1.4'
H H 0.0000 0.0000 'International Tables Vol C Tables 4.2.6.8 and 6.1.1.4'
N N 0.0061 0.0033 'International Tables Vol C Tables 4.2.6.8 and 6.1.1.4'
O O 0.0106 0.0060 'International Tables Vol C Tables 4.2.6.8 and 6.1.1.4'
S S 0.1246 0.1234 'International Tables Vol C Tables 4.2.6.8 and 6.1.1.4'

loop_
_geom_angle_atom_site_label_1
_geom_angle_atom_site_label_2
_geom_angle_atom_site_label_3
_geom_angle
N1 C1 C2 113.2(5)
N1 C1 C8 109.8(5)
C2 C1 C8 111.8(5)
N1 C1 H1 107.2
C2 C1 H1 107.2
C8 C1 H1 107.2
C3 C2 C15 124.9(6)
C3 C2 C1 118.1(6)
C15 C2 C1 117.0(6)
C2 C3 C6 128.7(6)
C2 C3 C4 134.7(6)
C6 C3 C4 91.5(5)
O1 C4 C3 109.7(5)
O1 C4 C17 111.5(5)
C3 C4 C17 115.4(6)
O1 C4 C5 117.1(5)
C3 C4 C5 84.9(5)
C17 C4 C5 115.8(5)
C6 C5 C4 87.7(5)
C6 C5 H5A 114.0
C4 C5 H5A 114.0
C6 C5 H5B 114.0
C4 C5 H5B 114.0
H5A C5 H5B 111.2
C3 C6 C7 111.1(5)
C3 C6 C5 86.5(5)
C7 C6 C5 121.5(5)
C3 C6 H6 111.7
C7 C6 H6 111.7
C5 C6 H6 111.7
N1 C7 C6 111.5(5)
N1 C7 H7A 109.3
C6 C7 H7A 109.3
N1 C7 H7B 109.3
C6 C7 H7B 109.3
H7A C7 H7B 108.0
C9 C8 C1 117.4(6)
C9 C8 H8A 107.9
C1 C8 H8A 107.9
C9 C8 H8B 107.9
C1 C8 H8B 107.9
H8A C8 H8B 107.2
C10 C9 C14 117.2(7)
C10 C9 C8 121.9(7)
C14 C9 C8 120.9(6)
C9 C10 C11 123.1(8)
C9 C10 H10 118.4
C11 C10 H10 118.4
C10 C11 C12 119.9(8)
C10 C11 H11 120.1
C12 C11 H11 120.1
C11 C12 C13 116.8(7)
C11 C12 H12 121.6
C13 C12 H12 121.6
C14 C13 C12 122.7(8)
C14 C13 H13 118.6
C12 C13 H13 118.6
C13 C14 C9 120.2(8)
C13 C14 H14 119.9
C9 C14 H14 119.9
C16 C15 C2 112.7(6)
C16 C15 H15A 109.0
C2 C15 H15A 109.0
C16 C15 H15B 109.0
C2 C15 H15B 109.0
H15A C15 H15B 107.8
C15 C16 H16A 109.5
C15 C16 H16B 109.5
H16A C16 H16B 109.5
C15 C16 H16C 109.5
H16A C16 H16C 109.5
H16B C16 H16C 109.5
C18 C17 C22 118.4(7)
C18 C17 C4 122.1(7)
C22 C17 C4 119.4(6)
C17 C18 C19 121.3(7)
C17 C18 H18 119.3
C19 C18 H18 119.3
C18 C19 C20 120.1(7)
C18 C19 H19 119.9
C20 C19 H19 119.9
C21 C20 C19 119.3(7)
C21 C20 H20 120.4
C19 C20 H20 120.4
C20 C21 C22 120.0(7)
C20 C21 H21 120.0
C22 C21 H21 120.0
C17 C22 C21 120.8(7)
C17 C22 H22 119.6
C21 C22 H22 119.6
O2 C23 O1 123.7(6)
O2 C23 C24 123.8(6)
O1 C23 C24 112.4(6)
C29 C24 C25 120.7(7)
C29 C24 C23 118.1(7)
C25 C24 C23 121.2(6)
C26 C25 C24 118.1(7)
C26 C25 H25 121.0
C24 C25 H25 121.0
C27 C26 C25 121.0(8)
C27 C26 H26 119.5
C25 C26 H26 119.5
C26 C27 C28 120.0(7)
C26 C27 H27 120.0
C28 C27 H27 120.0
C27 C28 C29 121.3(8)
C27 C28 H28 119.3
C29 C28 H28 119.3
C28 C29 C24 118.9(8)
C28 C29 H29 120.6
C24 C29 H29 120.6
C35 C30 C31 121.2(7)
C35 C30 S1 119.4(6)
C31 C30 S1 119.3(6)
C30 C31 C32 118.7(7)
C30 C31 H31 120.6
C32 C31 H31 120.6
C33 C32 C31 120.6(7)
C33 C32 H32 119.7
C31 C32 H32 119.7
C34 C33 C32 120.0(7)
C34 C33 C36 119.9(8)
C32 C33 C36 120.1(7)
C33 C34 C35 119.8(7)
C33 C34 H34 120.1
C35 C34 H34 120.1
C30 C35 C34 119.6(7)
C30 C35 H35 120.2
C34 C35 H35 120.2
C33 C36 H36A 109.5
C33 C36 H36B 109.5
H36A C36 H36B 109.5
C33 C36 H36C 109.5
H36A C36 H36C 109.5
H36B C36 H36C 109.5
N2 C37 C38 113.3(5)
N2 C37 C44 110.1(5)
C38 C37 C44 113.3(5)
N2 C37 H37 106.5
C38 C37 H37 106.5
C44 C37 H37 106.5
C39 C38 C37 118.6(6)
C39 C38 C51 124.2(6)
C37 C38 C51 117.1(5)
C38 C39 C42 127.2(6)
C38 C39 C40 135.6(6)
C42 C39 C40 90.9(5)
O5 C40 C53 110.9(5)
O5 C40 C39 110.0(5)
C53 C40 C39 115.2(5)
O5 C40 C41 116.4(5)
C53 C40 C41 116.7(5)
C39 C40 C41 85.3(5)
C42 C41 C40 88.0(4)
C42 C41 H41A 114.0
C40 C41 H41A 114.0
C42 C41 H41B 114.0
C40 C41 H41B 114.0
H41A C41 H41B 111.2
C39 C42 C43 112.5(5)
C39 C42 C41 86.9(5)
C43 C42 C41 122.6(5)
C39 C42 H42 110.8
C43 C42 H42 110.8
C41 C42 H42 110.8
N2 C43 C42 111.2(5)
N2 C43 H43A 109.4
C42 C43 H43A 109.4
N2 C43 H43B 109.4
C42 C43 H43B 109.4
H43A C43 H43B 108.0
C45 C44 C37 114.9(5)
C45 C44 H44A 108.5
C37 C44 H44A 108.5
C45 C44 H44B 108.5
C37 C44 H44B 108.5
H44A C44 H44B 107.5
C50 C45 C46 117.9(6)
C50 C45 C44 122.2(6)
C46 C45 C44 119.9(6)
C45 C46 C47 121.7(7)
C45 C46 H46 119.2
C47 C46 H46 119.2
C48 C47 C46 118.5(7)
C48 C47 H47 120.7
C46 C47 H47 120.7
C47 C48 C49 119.4(7)
C47 C48 H48 120.3
C49 C48 H48 120.3
C50 C49 C48 120.8(7)
C50 C49 H49 119.6
C48 C49 H49 119.6
C49 C50 C45 121.6(8)
C49 C50 H50 119.2
C45 C50 H50 119.2
C38 C51 C52 111.9(6)
C38 C51 H51A 109.2
C52 C51 H51A 109.2
C38 C51 H51B 109.2
C52 C51 H51B 109.2
H51A C51 H51B 107.9
C51 C52 H52A 109.5
C51 C52 H52B 109.5
H52A C52 H52B 109.5
C51 C52 H52C 109.5
H52A C52 H52C 109.5
H52B C52 H52C 109.5
C54 C53 C58 119.0(6)
C54 C53 C40 118.4(6)
C58 C53 C40 122.5(6)
C53 C54 C55 120.7(7)
C53 C54 H54 119.7
C55 C54 H54 119.7
C56 C55 C54 119.2(7)
C56 C55 H55 120.4
C54 C55 H55 120.4
C57 C56 C55 121.0(7)
C57 C56 H56 119.5
C55 C56 H56 119.5
C56 C57 C58 119.7(7)
C56 C57 H57 120.2
C58 C57 H57 120.2
C53 C58 C57 120.5(6)
C53 C58 H58 119.8
C57 C58 H58 119.8
O6 C59 O5 123.3(6)
O6 C59 C60 124.7(6)
O5 C59 C60 112.0(5)
C65 C60 C61 118.9(6)
C65 C60 C59 117.4(6)
C61 C60 C59 123.7(6)
C62 C61 C60 120.8(6)
C62 C61 H61 119.6
C60 C61 H61 119.6
C61 C62 C63 120.3(7)
C61 C62 H62 119.9
C63 C62 H62 119.9
C62 C63 C64 118.9(7)
C62 C63 H63 120.5
C64 C63 H63 120.5
C65 C64 C63 121.0(7)
C65 C64 H64 119.5
C63 C64 H64 119.5
C64 C65 C60 120.0(7)
C64 C65 H65 120.0
C60 C65 H65 120.0
C67 C66 C72 121.8(7)
C67 C66 S2 119.3(6)
C72 C66 S2 118.8(6)
C66 C67 C68 119.1(7)
C66 C67 H67 120.4
C68 C67 H67 120.4
C69 C68 C67 121.0(7)
C69 C68 H68 119.5
C67 C68 H68 119.5
C68 C69 C71 118.2(7)
C68 C69 C70 121.4(7)
C71 C69 C70 120.4(7)
C69 C70 H70A 109.5
C69 C70 H70B 109.5
H70A C70 H70B 109.5
C69 C70 H70C 109.5
H70A C70 H70C 109.5
H70B C70 H70C 109.5
C72 C71 C69 122.0(7)
C72 C71 H71 119.0
C69 C71 H71 119.0
C71 C72 C66 117.9(7)
C71 C72 H72 121.1
C66 C72 H72 121.1
C7 N1 C1 116.3(5)
C7 N1 S1 118.3(5)
C1 N1 S1 116.3(4)
C43 N2 C37 117.0(5)
C43 N2 S2 117.8(4)
C37 N2 S2 115.6(4)
C23 O1 C4 117.7(5)
C59 O5 C40 117.0(5)
O4 S1 O3 120.2(3)
O4 S1 N1 106.9(3)
O3 S1 N1 106.4(3)
O4 S1 C30 108.2(3)
O3 S1 C30 107.2(3)
N1 S1 C30 107.4(3)
O7 S2 O8 120.2(3)
O7 S2 N2 107.1(3)
O8 S2 N2 106.5(3)
O7 S2 C66 108.1(3)
O8 S2 C66 106.6(3)
N2 S2 C66 107.7(3)

loop_
_geom_bond_atom_site_label_1
_geom_bond_atom_site_label_2
_geom_bond_distance
C1 N1 1.495(9)
C1 C2 1.534(9)
C1 C8 1.557(9)
C1 H1 1.0000
C2 C3 1.326(9)
C2 C15 1.522(9)
C3 C6 1.492(8)
C3 C4 1.521(9)
C4 O1 1.455(8)
C4 C17 1.524(9)
C4 C5 1.566(9)
C5 C6 1.549(9)
C5 H5A 0.9900
C5 H5B 0.9900
C6 C7 1.523(9)
C6 H6 1.0000
C7 N1 1.477(8)
C7 H7A 0.9900
C7 H7B 0.9900
C8 C9 1.490(10)
C8 H8A 0.9900
C8 H8B 0.9900
C9 C10 1.361(10)
C9 C14 1.435(10)
C10 C11 1.385(13)
C10 H10 0.9500
C11 C12 1.401(13)
C11 H11 0.9500
C12 C13 1.415(14)
C12 H12 0.9500
C13 C14 1.342(12)
C13 H13 0.9500
C14 H14 0.9500
C15 C16 1.513(10)
C15 H15A 0.9900
C15 H15B 0.9900
C16 H16A 0.9800
C16 H16B 0.9800
C16 H16C 0.9800
C17 C18 1.383(10)
C17 C22 1.383(10)
C18 C19 1.383(11)
C18 H18 0.9500
C19 C20 1.399(11)
C19 H19 0.9500
C20 C21 1.371(11)
C20 H20 0.9500
C21 C22 1.409(10)
C21 H21 0.9500
C22 H22 0.9500
C23 O2 1.199(9)
C23 O1 1.344(8)
C23 C24 1.512(9)
C24 C29 1.384(11)
C24 C25 1.398(10)
C25 C26 1.398(10)
C25 H25 0.9500
C26 C27 1.356(12)
C26 H26 0.9500
C27 C28 1.372(13)
C27 H27 0.9500
C28 C29 1.374(11)
C28 H28 0.9500
C29 H29 0.9500
C30 C35 1.378(10)
C30 C31 1.399(10)
C30 S1 1.780(7)
C31 C32 1.399(11)
C31 H31 0.9500
C32 C33 1.392(12)
C32 H32 0.9500
C33 C34 1.389(10)
C33 C36 1.495(11)
C34 C35 1.409(11)
C34 H34 0.9500
C35 H35 0.9500
C36 H36A 0.9800
C36 H36B 0.9800
C36 H36C 0.9800
C37 N2 1.495(8)
C37 C38 1.514(9)
C37 C44 1.560(9)
C37 H37 1.0000
C38 C39 1.335(9)
C38 C51 1.520(9)
C39 C42 1.510(8)
C39 C40 1.526(9)
C40 O5 1.457(7)
C40 C53 1.521(9)
C40 C41 1.572(9)
C41 C42 1.543(8)
C41 H41A 0.9900
C41 H41B 0.9900
C42 C43 1.512(9)
C42 H42 1.0000
C43 N2 1.479(8)
C43 H43A 0.9900
C43 H43B 0.9900
C44 C45 1.524(9)
C44 H44A 0.9900
C44 H44B 0.9900
C45 C50 1.389(10)
C45 C46 1.395(9)
C46 C47 1.403(10)
C46 H46 0.9500
C47 C48 1.397(12)
C47 H47 0.9500
C48 C49 1.401(12)
C48 H48 0.9500
C49 C50 1.358(11)
C49 H49 0.9500
C50 H50 0.9500
C51 C52 1.530(9)
C51 H51A 0.9900
C51 H51B 0.9900
C52 H52A 0.9800
C52 H52B 0.9800
C52 H52C 0.9800
C53 C54 1.384(10)
C53 C58 1.399(9)
C54 C55 1.403(10)
C54 H54 0.9500
C55 C56 1.393(12)
C55 H55 0.9500
C56 C57 1.365(11)
C56 H56 0.9500
C57 C58 1.403(10)
C57 H57 0.9500
C58 H58 0.9500
C59 O6 1.206(8)
C59 O5 1.351(7)
C59 C60 1.486(9)
C60 C65 1.404(9)
C60 C61 1.405(10)
C61 C62 1.359(10)
C61 H61 0.9500
C62 C63 1.394(11)
C62 H62 0.9500
C63 C64 1.407(13)
C63 H63 0.9500
C64 C65 1.358(11)
C64 H64 0.9500
C65 H65 0.9500
C66 C67 1.371(10)
C66 C72 1.414(10)
C66 S2 1.778(8)
C67 C68 1.404(11)
C67 H67 0.9500
C68 C69 1.387(10)
C68 H68 0.9500
C69 C71 1.415(11)
C69 C70 1.492(10)
C70 H70A 0.9800
C70 H70B 0.9800
C70 H70C 0.9800
C71 C72 1.377(11)
C71 H71 0.9500
C72 H72 0.9500
N1 S1 1.630(6)
N2 S2 1.644(6)
O3 S1 1.446(5)
O4 S1 1.432(6)
O7 S2 1.443(6)
O8 S2 1.447(5)
